data_7151999
loop_
_publ_author_name
'Yu, Jipan'
'Zhao, Xiaona'
'Miao, Zhiwei'
'Chen, Ruyu'

_publ_section_title
;
 Highly diastereoselective vinylogous Mukaiyama aldol reaction of
 \a-keto phosphonates with 2-(trimethylsilyloxy)furan catalyzed by
 Cu(OTf)(2).
;
_journal_issue 19
_journal_name_full 'Organic &amp; biomolecular chemistry'
_journal_page_first 6721
_journal_page_last 6726
_journal_paper_doi 10.1039/c1ob05822c
_journal_volume 9
_journal_year 2011
_chemical_formula_sum 'C15 H19 O6 P'
_chemical_formula_weight 326.27
_chemical_name_systematic
;
?
;
_space_group_IT_number 2
_symmetry_cell_setting triclinic
_symmetry_space_group_name_Hall '-P 1'
_symmetry_space_group_name_H-M 'P -1'
_atom_sites_solution_hydrogens geom
_atom_sites_solution_primary direct
_atom_sites_solution_secondary difmap
_audit_creation_method SHELXL-97
_cell_angle_alpha 99.79(3)
_cell_angle_beta 105.99(3)
_cell_angle_gamma 107.38(3)
_cell_formula_units_Z 2
_cell_length_a 7.7790(16)
_cell_length_b 8.9198(18)
_cell_length_c 12.746(3)
_cell_measurement_reflns_used 2444
_cell_measurement_temperature 113(2)
_cell_measurement_theta_max 27.950
_cell_measurement_theta_min 2.611
_cell_volume 780.1(4)
_computing_cell_refinement crystalclear
_computing_data_collection 'crystalclear(Rigaku/MSC Inc., 2005)'
_computing_data_reduction crystalclear
_computing_molecular_graphics 'Bruker SHELXTL'
_computing_publication_material 'Bruker SHELXTL'
_computing_structure_refinement 'SHELXL-97 (Sheldrick, 1997)'
_computing_structure_solution 'SHELXS-97 (Sheldrick, 1990)'
_diffrn_ambient_temperature 113(2)
_diffrn_detector_area_resol_mean 7.31
_diffrn_measured_fraction_theta_full 0.992
_diffrn_measured_fraction_theta_max 0.992
_diffrn_measurement_device_type 'rigaku saturn CCD area detector'
_diffrn_measurement_method '\w and \f scans'
_diffrn_radiation_monochromator confocal
_diffrn_radiation_source 'rotating anode'
_diffrn_radiation_type MoK\a
_diffrn_radiation_wavelength 0.71073
_diffrn_reflns_av_R_equivalents 0.0290
_diffrn_reflns_av_sigmaI/netI 0.0426
_diffrn_reflns_limit_h_max 9
_diffrn_reflns_limit_h_min -8
_diffrn_reflns_limit_k_max 10
_diffrn_reflns_limit_k_min -10
_diffrn_reflns_limit_l_max 15
_diffrn_reflns_limit_l_min -14
_diffrn_reflns_number 6143
_diffrn_reflns_theta_full 25.02
_diffrn_reflns_theta_max 25.02
_diffrn_reflns_theta_min 2.61
_diffrn_standards_decay_% 0
_diffrn_standards_interval_count 0
_diffrn_standards_interval_time 0
_diffrn_standards_number 0
_exptl_absorpt_coefficient_mu 0.202
_exptl_absorpt_correction_T_max 0.9761
_exptl_absorpt_correction_T_min 0.9493
_exptl_absorpt_correction_type multi-scan
_exptl_absorpt_process_details crystalclear
_exptl_crystal_density_diffrn 1.389
_exptl_crystal_density_method 'not measured'
_exptl_crystal_F_000 344
_exptl_crystal_size_max 0.26
_exptl_crystal_size_mid 0.20
_exptl_crystal_size_min 0.12
_refine_diff_density_max 0.558
_refine_diff_density_min -0.351
_refine_diff_density_rms 0.053
_refine_ls_extinction_coef 0.150(11)
_refine_ls_extinction_expression Fc^*^=kFc[1+0.001xFc^2^\l^3^/sin(2\q)]^-1/4^
_refine_ls_extinction_method SHELXL
_refine_ls_goodness_of_fit_ref 1.028
_refine_ls_hydrogen_treatment constr
_refine_ls_matrix_type full
_refine_ls_number_parameters 203
_refine_ls_number_reflns 2729
_refine_ls_number_restraints 0
_refine_ls_restrained_S_all 1.028
_refine_ls_R_factor_all 0.0462
_refine_ls_R_factor_gt 0.0378
_refine_ls_shift/su_max 0.002
_refine_ls_shift/su_mean 0.000
_refine_ls_structure_factor_coef Fsqd
_refine_ls_weighting_details 'calc w=1/[\s^2^(Fo^2^)+(0.0695P)^2^+0.0000P] where P=(Fo^2^+2Fc^2^)/3'
_refine_ls_weighting_scheme calc
_refine_ls_wR_factor_gt 0.1005
_refine_ls_wR_factor_ref 0.1056
_reflns_number_gt 2169
_reflns_number_total 2729
_reflns_threshold_expression >2sigma(I)
_cod_data_source_file c1ob05822c.txt
_cod_data_source_block shelxl
_cod_depositor_comments
;
The following automatic conversions were performed:

'_symmetry_cell_setting' value 'Triclinic' changed to 'triclinic'
according to /home/saulius/struct/CIF-dictionaries/cif_core.dic
dictionary named 'cif_core.dic' version 2.4.1 from
2010-06-29.

'_exptl_absorpt_correction_type' value 'MULTI-SCAN'
changed to 'multi-scan' according to
/home/saulius/struct/CIF-dictionaries/cif_core.dic dictionary named
'cif_core.dic' version 2.4.1 from
2010-06-29.

'_refine_ls_hydrogen_treatment' value 'CONSTR' changed
to 'constr' according to
/home/saulius/struct/CIF-dictionaries/cif_core.dic dictionary named
'cif_core.dic' version 2.4.1 from 2010-06-29.

Automatic conversion script
Id: cif_fix_values 1715 2011-07-08 13:25:40Z adriana 
;
_cod_original_cell_volume 780.1(3)
_cod_original_sg_symbol_H-M P-1
_cod_database_code 7151999

loop_
_symmetry_equiv_pos_as_xyz
'x, y, z'
'-x, -y, -z'

loop_
_atom_site_label
_atom_site_type_symbol
_atom_site_fract_x
_atom_site_fract_y
_atom_site_fract_z
_atom_site_U_iso_or_equiv
_atom_site_adp_type
_atom_site_occupancy
_atom_site_symmetry_multiplicity
_atom_site_calc_flag
_atom_site_refinement_flags
P1 P 0.05299(6) 0.96857(5) 0.19800(4) 0.01875(19) Uani 1 1 d .
O1 O -0.00402(16) 0.82752(14) 0.25453(10) 0.0231(3) Uani 1 1 d .
O2 O 0.13654(17) 1.12653(14) 0.29972(10) 0.0238(3) Uani 1 1 d .
O3 O -0.10334(17) 0.96748(15) 0.10034(10) 0.0246(3) Uani 1 1 d .
O4 O 0.31353(17) 1.09361(13) 0.11613(10) 0.0201(3) Uani 1 1 d .
H4 H 0.2373 1.0753 0.0502 0.030 Uiso 1 1 calc R
O5 O 0.16584(16) 0.65291(13) 0.09370(10) 0.0195(3) Uani 1 1 d .
O6 O 0.28893(18) 0.45542(14) 0.08509(11) 0.0307(4) Uani 1 1 d .
C1 C 0.2582(2) 0.95415(19) 0.15704(14) 0.0164(4) Uani 1 1 d .
C2 C 0.4285(2) 0.9687(2) 0.25845(14) 0.0169(4) Uani 1 1 d .
C3 C 0.4155(2) 0.8557(2) 0.32180(15) 0.0196(4) Uani 1 1 d .
H3 H 0.3000 0.7636 0.2998 0.023 Uiso 1 1 calc R
C4 C 0.5691(3) 0.8763(2) 0.41649(15) 0.0236(4) Uani 1 1 d .
H4A H 0.5585 0.7980 0.4587 0.028 Uiso 1 1 calc R
C5 C 0.7376(3) 1.0098(2) 0.44990(15) 0.0280(5) Uani 1 1 d .
H5 H 0.8428 1.0235 0.5149 0.034 Uiso 1 1 calc R
C6 C 0.7520(3) 1.1226(2) 0.38852(16) 0.0310(5) Uani 1 1 d .
H6 H 0.8677 1.2147 0.4115 0.037 Uiso 1 1 calc R
C7 C 0.5985(2) 1.1034(2) 0.29266(15) 0.0236(4) Uani 1 1 d .
H7 H 0.6101 1.1822 0.2508 0.028 Uiso 1 1 calc R
C8 C 0.1880(2) 0.79871(19) 0.05596(14) 0.0177(4) Uani 1 1 d .
H8 H 0.0615 0.7875 0.0016 0.021 Uiso 1 1 calc R
C9 C 0.3252(2) 0.8016(2) -0.00619(14) 0.0188(4) Uani 1 1 d .
H9 H 0.3677 0.8822 -0.0429 0.023 Uiso 1 1 calc R
C10 C 0.3783(2) 0.6749(2) -0.00222(14) 0.0213(4) Uani 1 1 d .
H10 H 0.4656 0.6499 -0.0352 0.026 Uiso 1 1 calc R
C11 C 0.2810(2) 0.5790(2) 0.06124(15) 0.0207(4) Uani 1 1 d .
C12 C -0.2040(2) 0.7231(2) 0.22591(16) 0.0252(4) Uani 1 1 d .
H12A H -0.2617 0.6668 0.1436 0.030 Uiso 1 1 calc R
H12B H -0.2787 0.7894 0.2450 0.030 Uiso 1 1 calc R
C13 C -0.2066(3) 0.6009(2) 0.29309(19) 0.0395(6) Uani 1 1 d .
H13A H -0.1314 0.5368 0.2740 0.059 Uiso 1 1 calc R
H13B H -0.3394 0.5278 0.2750 0.059 Uiso 1 1 calc R
H13C H -0.1508 0.6579 0.3743 0.059 Uiso 1 1 calc R
C14 C 0.1394(3) 1.2822(2) 0.27632(17) 0.0354(5) Uani 1 1 d .
H14A H 0.0080 1.2845 0.2542 0.042 Uiso 1 1 calc R
H14B H 0.1882 1.2964 0.2133 0.042 Uiso 1 1 calc R
C15 C 0.2655(4) 1.4137(2) 0.3799(2) 0.0543(7) Uani 1 1 d .
H15A H 0.2209 1.3945 0.4430 0.081 Uiso 1 1 calc R
H15B H 0.2627 1.5187 0.3680 0.081 Uiso 1 1 calc R
H15C H 0.3971 1.4155 0.3979 0.081 Uiso 1 1 calc R

loop_
_atom_site_aniso_label
_atom_site_aniso_U_11
_atom_site_aniso_U_22
_atom_site_aniso_U_33
_atom_site_aniso_U_23
_atom_site_aniso_U_13
_atom_site_aniso_U_12
P1 0.0199(3) 0.0271(3) 0.0169(3) 0.0132(2) 0.0091(2) 0.0126(2)
O1 0.0149(6) 0.0322(7) 0.0255(7) 0.0184(6) 0.0077(5) 0.0067(5)
O2 0.0338(7) 0.0263(7) 0.0206(7) 0.0120(6) 0.0142(6) 0.0164(6)
O3 0.0248(7) 0.0402(8) 0.0195(7) 0.0169(6) 0.0103(6) 0.0194(6)
O4 0.0248(7) 0.0213(6) 0.0172(7) 0.0122(5) 0.0085(5) 0.0077(5)
O5 0.0207(7) 0.0189(6) 0.0203(7) 0.0086(5) 0.0086(5) 0.0060(5)
O6 0.0399(8) 0.0262(7) 0.0342(8) 0.0150(6) 0.0156(7) 0.0168(6)
C1 0.0183(9) 0.0176(8) 0.0153(9) 0.0092(7) 0.0070(7) 0.0055(7)
C2 0.0171(9) 0.0233(9) 0.0137(9) 0.0054(7) 0.0069(7) 0.0103(7)
C3 0.0190(9) 0.0234(9) 0.0192(9) 0.0083(8) 0.0082(8) 0.0090(7)
C4 0.0258(10) 0.0344(10) 0.0177(10) 0.0120(8) 0.0092(8) 0.0165(8)
C5 0.0200(10) 0.0493(12) 0.0146(9) 0.0064(9) 0.0035(8) 0.0161(9)
C6 0.0199(10) 0.0416(12) 0.0225(11) 0.0062(9) 0.0063(8) 0.0013(8)
C7 0.0232(10) 0.0271(10) 0.0171(10) 0.0067(8) 0.0071(8) 0.0042(8)
C8 0.0173(9) 0.0205(9) 0.0151(9) 0.0077(7) 0.0043(7) 0.0061(7)
C9 0.0204(9) 0.0212(9) 0.0124(9) 0.0052(7) 0.0052(7) 0.0044(7)
C10 0.0197(9) 0.0261(10) 0.0181(10) 0.0054(8) 0.0075(8) 0.0079(8)
C11 0.0188(10) 0.0208(9) 0.0183(9) 0.0028(8) 0.0033(8) 0.0058(8)
C12 0.0180(10) 0.0263(10) 0.0255(10) 0.0056(8) 0.0058(8) 0.0023(8)
C13 0.0338(12) 0.0359(12) 0.0422(13) 0.0207(10) 0.0109(10) 0.0000(9)
C14 0.0587(15) 0.0297(11) 0.0308(12) 0.0171(9) 0.0226(11) 0.0228(10)
C15 0.0659(17) 0.0314(12) 0.0440(15) 0.0140(11) 0.0060(13) -0.0018(12)

loop_
_atom_type_symbol
_atom_type_description
_atom_type_scat_dispersion_real
_atom_type_scat_dispersion_imag
_atom_type_scat_source
C C 0.0033 0.0016 'International Tables Vol C Tables 4.2.6.8 and 6.1.1.4'
H H 0.0000 0.0000 'International Tables Vol C Tables 4.2.6.8 and 6.1.1.4'
O O 0.0106 0.0060 'International Tables Vol C Tables 4.2.6.8 and 6.1.1.4'
P P 0.1023 0.0942 'International Tables Vol C Tables 4.2.6.8 and 6.1.1.4'

loop_
_geom_angle_atom_site_label_1
_geom_angle_atom_site_label_2
_geom_angle_atom_site_label_3
_geom_angle
O3 P1 O1 115.06(8)
O3 P1 O2 114.13(8)
O1 P1 O2 103.24(7)
O3 P1 C1 111.27(8)
O1 P1 C1 106.43(7)
O2 P1 C1 105.89(8)
C12 O1 P1 121.45(11)
C14 O2 P1 119.11(11)
C1 O4 H4 109.5
C11 O5 C8 109.00(13)
O4 C1 C2 108.09(13)
O4 C1 C8 107.90(13)
C2 C1 C8 114.82(14)
O4 C1 P1 103.50(11)
C2 C1 P1 112.39(11)
C8 C1 P1 109.42(11)
C7 C2 C3 118.69(16)
C7 C2 C1 119.27(15)
C3 C2 C1 121.94(15)
C4 C3 C2 120.65(16)
C4 C3 H3 119.7
C2 C3 H3 119.7
C5 C4 C3 120.46(18)
C5 C4 H4A 119.8
C3 C4 H4A 119.8
C6 C5 C4 119.49(17)
C6 C5 H5 120.3
C4 C5 H5 120.3
C5 C6 C7 120.77(17)
C5 C6 H6 119.6
C7 C6 H6 119.6
C2 C7 C6 119.94(17)
C2 C7 H7 120.0
C6 C7 H7 120.0
O5 C8 C9 104.52(13)
O5 C8 C1 111.77(13)
C9 C8 C1 113.45(14)
O5 C8 H8 109.0
C9 C8 H8 109.0
C1 C8 H8 109.0
C10 C9 C8 109.35(16)
C10 C9 H9 125.3
C8 C9 H9 125.3
C9 C10 C11 108.94(16)
C9 C10 H10 125.5
C11 C10 H10 125.5
O6 C11 O5 121.05(16)
O6 C11 C10 130.78(17)
O5 C11 C10 108.16(14)
O1 C12 C13 107.48(15)
O1 C12 H12A 110.2
C13 C12 H12A 110.2
O1 C12 H12B 110.2
C13 C12 H12B 110.2
H12A C12 H12B 108.5
C12 C13 H13A 109.5
C12 C13 H13B 109.5
H13A C13 H13B 109.5
C12 C13 H13C 109.5
H13A C13 H13C 109.5
H13B C13 H13C 109.5
O2 C14 C15 107.94(17)
O2 C14 H14A 110.1
C15 C14 H14A 110.1
O2 C14 H14B 110.1
C15 C14 H14B 110.1
H14A C14 H14B 108.4
C14 C15 H15A 109.5
C14 C15 H15B 109.5
H15A C15 H15B 109.5
C14 C15 H15C 109.5
H15A C15 H15C 109.5
H15B C15 H15C 109.5

loop_
_geom_bond_atom_site_label_1
_geom_bond_atom_site_label_2
_geom_bond_distance
P1 O3 1.4776(13)
P1 O1 1.5651(12)
P1 O2 1.5671(14)
P1 C1 1.8430(18)
O1 C12 1.458(2)
O2 C14 1.464(2)
O4 C1 1.4244(18)
O4 H4 0.8400
O5 C11 1.368(2)
O5 C8 1.4412(19)
O6 C11 1.207(2)
C1 C2 1.529(2)
C1 C8 1.560(2)
C2 C7 1.392(2)
C2 C3 1.392(2)
C3 C4 1.385(2)
C3 H3 0.9500
C4 C5 1.380(3)
C4 H4A 0.9500
C5 C6 1.373(3)
C5 H5 0.9500
C6 C7 1.397(3)
C6 H6 0.9500
C7 H7 0.9500
C8 C9 1.492(2)
C8 H8 1.0000
C9 C10 1.318(2)
C9 H9 0.9500
C10 C11 1.465(2)
C10 H10 0.9500
C12 C13 1.495(3)
C12 H12A 0.9900
C12 H12B 0.9900
C13 H13A 0.9800
C13 H13B 0.9800
C13 H13C 0.9800
C14 C15 1.467(3)
C14 H14A 0.9900
C14 H14B 0.9900
C15 H15A 0.9800
C15 H15B 0.9800
C15 H15C 0.9800

loop_
_geom_hbond_atom_site_label_D
_geom_hbond_atom_site_label_H
_geom_hbond_atom_site_label_A
_geom_hbond_distance_DH
_geom_hbond_distance_HA
_geom_hbond_distance_DA
_geom_hbond_angle_DHA
_geom_hbond_site_symmetry_A
O4 H4 O3 0.84 1.82 2.6559(19) 170.8 2_575

loop_
_geom_torsion_atom_site_label_1
_geom_torsion_atom_site_label_2
_geom_torsion_atom_site_label_3
_geom_torsion_atom_site_label_4
_geom_torsion
O3 P1 O1 C12 -10.94(15)
O2 P1 O1 C12 114.06(14)
C1 P1 O1 C12 -134.68(13)
O3 P1 O2 C14 -31.77(15)
O1 P1 O2 C14 -157.37(13)
C1 P1 O2 C14 90.97(14)
O3 P1 C1 O4 59.07(12)
O1 P1 C1 O4 -174.87(9)
O2 P1 C1 O4 -65.47(11)
O3 P1 C1 C2 175.44(10)
O1 P1 C1 C2 -58.50(13)
O2 P1 C1 C2 50.91(13)
O3 P1 C1 C8 -55.75(13)
O1 P1 C1 C8 70.30(12)
O2 P1 C1 C8 179.71(10)
O4 C1 C2 C7 -0.5(2)
C8 C1 C2 C7 120.01(17)
P1 C1 C2 C7 -114.07(15)
O4 C1 C2 C3 175.91(14)
C8 C1 C2 C3 -63.6(2)
P1 C1 C2 C3 62.31(18)
C7 C2 C3 C4 -0.5(2)
C1 C2 C3 C4 -176.87(15)
C2 C3 C4 C5 0.3(3)
C3 C4 C5 C6 0.0(3)
C4 C5 C6 C7 -0.2(3)
C3 C2 C7 C6 0.3(3)
C1 C2 C7 C6 176.82(15)
C5 C6 C7 C2 0.0(3)
C11 O5 C8 C9 1.70(16)
C11 O5 C8 C1 -121.41(14)
O4 C1 C8 O5 168.28(12)
C2 C1 C8 O5 47.69(18)
P1 C1 C8 O5 -79.76(14)
O4 C1 C8 C9 50.40(18)
C2 C1 C8 C9 -70.19(18)
P1 C1 C8 C9 162.36(12)
O5 C8 C9 C10 -1.25(18)
C1 C8 C9 C10 120.76(16)
C8 C9 C10 C11 0.36(19)
C8 O5 C11 O6 178.83(15)
C8 O5 C11 C10 -1.54(17)
C9 C10 C11 O6 -179.68(18)
C9 C10 C11 O5 0.73(19)
P1 O1 C12 C13 179.03(13)
P1 O2 C14 C15 -166.02(15)
